data_7035237
loop_
_publ_author_name
'Yang, Ya-Xiu'
'Li, Yongxin'
'Ganguly, Rakesh'
'So, Cheuk-Wai'

_publ_section_title
;
 Instability of metal 1,3-benzodi(thiophosphinoyl)methandiide complexes:
 formation of hafnium, tin and zirconium complexes of
 1,3-benzodi(thiophosphinoyl)thioketone dianionic ligand
 [1,3-C6H4(PhPS)2CS](2.).
;
_journal_issue 28
_journal_name_full 'Dalton transactions (Cambridge, England : 2003)'
_journal_page_first 12633
_journal_page_last 12639
_journal_paper_doi 10.1039/c5dt01212k
_journal_volume 44
_journal_year 2015
_chemical_formula_sum 'C38 H28 Hf P4 S6'
_chemical_formula_weight 979.33
_space_group_crystal_system monoclinic
_space_group_IT_number 14
_space_group_name_Hall '-P 2ybc'
_space_group_name_H-M_alt 'P 1 21/c 1'
_symmetry_space_group_name_Hall '-P 2ybc'
_symmetry_space_group_name_H-M 'P 1 21/c 1'
_atom_sites_solution_hydrogens geom
_audit_creation_method SHELXL-2014/7
_audit_update_record
;
2015-05-18 deposited with the CCDC.
2015-05-26 downloaded from the CCDC.
;
_cell_angle_alpha 90
_cell_angle_beta 113.0550(10)
_cell_angle_gamma 90
_cell_formula_units_Z 4
_cell_length_a 12.6474(2)
_cell_length_b 20.4070(3)
_cell_length_c 15.6269(2)
_cell_measurement_reflns_used 9393
_cell_measurement_temperature 103(2)
_cell_measurement_theta_max 31.12
_cell_measurement_theta_min 2.67
_cell_volume 3711.10(10)
_computing_cell_refinement 'Bruker SAINT'
_computing_data_collection 'Bruker APEX2'
_computing_data_reduction 'Bruker SAINT'
_computing_molecular_graphics 'Bruker SHELXTL'
_computing_publication_material 'Bruker SHELXTL'
_computing_structure_refinement 'SHELXL-2014/7 (Sheldrick, 2014)'
_computing_structure_solution 'SHELXS-97 (Sheldrick, 2008)'
_diffrn_ambient_temperature 103(2)
_diffrn_measured_fraction_theta_full 0.998
_diffrn_measured_fraction_theta_max 0.995
_diffrn_measurement_device_type 'Bruker APEX-II CCD'
_diffrn_measurement_method '\f and \w scans'
_diffrn_radiation_type MoK\a
_diffrn_radiation_wavelength 0.71073
_diffrn_reflns_av_R_equivalents 0.0254
_diffrn_reflns_av_unetI/netI 0.0162
_diffrn_reflns_laue_measured_fraction_full 0.998
_diffrn_reflns_laue_measured_fraction_max 0.995
_diffrn_reflns_limit_h_max 18
_diffrn_reflns_limit_h_min -18
_diffrn_reflns_limit_k_max 28
_diffrn_reflns_limit_k_min -29
_diffrn_reflns_limit_l_max 22
_diffrn_reflns_limit_l_min -22
_diffrn_reflns_number 81778
_diffrn_reflns_point_group_measured_fraction_full 0.998
_diffrn_reflns_point_group_measured_fraction_max 0.995
_diffrn_reflns_theta_full 25.242
_diffrn_reflns_theta_max 31.135
_diffrn_reflns_theta_min 2.655
_exptl_absorpt_coefficient_mu 3.351
_exptl_absorpt_correction_T_max 0.7462
_exptl_absorpt_correction_T_min 0.6278
_exptl_absorpt_correction_type multi-scan
_exptl_absorpt_process_details SADBAS
_exptl_crystal_colour yellow
_exptl_crystal_density_diffrn 1.753
_exptl_crystal_description block
_exptl_crystal_F_000 1936
_exptl_crystal_size_max 0.200
_exptl_crystal_size_mid 0.160
_exptl_crystal_size_min 0.100
_refine_diff_density_max 1.472
_refine_diff_density_min -0.953
_refine_diff_density_rms 0.087
_refine_ls_extinction_method none
_refine_ls_goodness_of_fit_ref 1.131
_refine_ls_hydrogen_treatment constr
_refine_ls_matrix_type full
_refine_ls_number_parameters 442
_refine_ls_number_reflns 11920
_refine_ls_number_restraints 0
_refine_ls_restrained_S_all 1.131
_refine_ls_R_factor_all 0.0238
_refine_ls_R_factor_gt 0.0210
_refine_ls_shift/su_max 0.005
_refine_ls_shift/su_mean 0.000
_refine_ls_structure_factor_coef Fsqd
_refine_ls_weighting_details 'w=1/[\s^2^(Fo^2^)+(0.0178P)^2^+4.5720P] where P=(Fo^2^+2Fc^2^)/3'
_refine_ls_weighting_scheme calc
_refine_ls_wR_factor_gt 0.0485
_refine_ls_wR_factor_ref 0.0497
_reflns_Friedel_coverage 0.000
_reflns_number_gt 11207
_reflns_number_total 11920
_reflns_threshold_expression 'I > 2\s(I)'
_cod_data_source_file c5dt01212k2.cif
_cod_data_source_block scw762s
_cod_depositor_comments 'Adding full bibliography for 7035237--7035241.cif.'
_cod_original_cell_volume 3711.09(10)
_cod_database_code 7035237
_shelx_shelxl_version_number 2014/7
_shelx_space_group_comment
; 
The symmetry employed for this shelxl refinement is uniquely defined 
by the following loop, which should always be used as a source of 
symmetry information in preference to the above space-group names. 
They are only intended as comments. 
;
_shelx_estimated_absorpt_t_min 0.554
_shelx_estimated_absorpt_t_max 0.731

loop_
_space_group_symop_operation_xyz
'x, y, z'
'-x, y+1/2, -z+1/2'
'-x, -y, -z'
'x, -y-1/2, z-1/2'

loop_
_atom_site_label
_atom_site_type_symbol
_atom_site_fract_x
_atom_site_fract_y
_atom_site_fract_z
_atom_site_U_iso_or_equiv
_atom_site_adp_type
_atom_site_occupancy
_atom_site_site_symmetry_order
_atom_site_calc_flag
_atom_site_refinement_flags_posn
_atom_site_refinement_flags_adp
Hf1 Hf 0.77960(2) 0.82404(2) 0.24018(2) 0.01188(2) Uani 1 1 d . .
C1 C 0.98070(15) 0.83430(8) 0.26245(12) 0.0135(3) Uani 1 1 d . .
C2 C 0.58800(15) 0.83748(9) 0.23844(12) 0.0144(3) Uani 1 1 d . .
C3 C 1.05044(16) 0.85862(9) 0.10226(13) 0.0160(3) Uani 1 1 d . .
C4 C 1.15486(19) 0.89105(11) 0.12758(16) 0.0267(4) Uani 1 1 d . .
H4 H 1.1728 0.9263 0.1707 0.032 Uiso 1 1 calc R U
C5 C 1.2329(2) 0.87206(13) 0.09008(18) 0.0318(5) Uani 1 1 d . .
H5 H 1.3040 0.8945 0.1073 0.038 Uiso 1 1 calc R U
C6 C 1.2077(2) 0.82057(12) 0.02784(15) 0.0259(4) Uani 1 1 d . .
H6 H 1.2621 0.8070 0.0033 0.031 Uiso 1 1 calc R U
C7 C 1.1035(2) 0.78897(11) 0.00147(15) 0.0264(4) Uani 1 1 d . .
H7 H 1.0858 0.7541 -0.0422 0.032 Uiso 1 1 calc R U
C8 C 1.02397(17) 0.80750(10) 0.03788(14) 0.0217(4) Uani 1 1 d . .
H8 H 0.9522 0.7856 0.0192 0.026 Uiso 1 1 calc R U
C9 C 0.98157(15) 0.95788(9) 0.20625(13) 0.0159(3) Uani 1 1 d . .
C10 C 0.97152(18) 1.01509(10) 0.15454(15) 0.0214(4) Uani 1 1 d . .
H10 H 0.9518 1.0129 0.0894 0.026 Uiso 1 1 calc R U
C11 C 0.99081(18) 1.07536(10) 0.19970(16) 0.0244(4) Uani 1 1 d . .
H11 H 0.9847 1.1145 0.1651 0.029 Uiso 1 1 calc R U
C12 C 1.01884(17) 1.07896(10) 0.29453(16) 0.0232(4) Uani 1 1 d . .
H12 H 1.0310 1.1205 0.3242 0.028 Uiso 1 1 calc R U
C13 C 1.02938(16) 1.02227(9) 0.34691(15) 0.0194(4) Uani 1 1 d . .
H13 H 1.0491 1.0250 0.4120 0.023 Uiso 1 1 calc R U
C14 C 1.01068(15) 0.96160(9) 0.30260(13) 0.0151(3) Uani 1 1 d . .
C15 C 1.16613(15) 0.87690(9) 0.44555(13) 0.0165(3) Uani 1 1 d . .
C16 C 1.25330(19) 0.86904(13) 0.41332(16) 0.0301(5) Uani 1 1 d . .
H16 H 1.2358 0.8693 0.3484 0.036 Uiso 1 1 calc R U
C17 C 1.3661(2) 0.86075(16) 0.47615(19) 0.0396(6) Uani 1 1 d . .
H17 H 1.4257 0.8556 0.4541 0.047 Uiso 1 1 calc R U
C18 C 1.39190(19) 0.85995(12) 0.57057(17) 0.0307(5) Uani 1 1 d . .
H18 H 1.4688 0.8530 0.6133 0.037 Uiso 1 1 calc R U
C19 C 1.30640(19) 0.86915(13) 0.60266(16) 0.0306(5) Uani 1 1 d . .
H19 H 1.3247 0.8699 0.6677 0.037 Uiso 1 1 calc R U
C20 C 1.19283(18) 0.87740(12) 0.54037(15) 0.0263(4) Uani 1 1 d . .
H20 H 1.1338 0.8834 0.5629 0.032 Uiso 1 1 calc R U
C21 C 0.48552(16) 0.97261(9) 0.21881(13) 0.0169(3) Uani 1 1 d . .
C22 C 0.41460(17) 0.99232(10) 0.26311(14) 0.0197(4) Uani 1 1 d . .
H22 H 0.4321 0.9800 0.3258 0.024 Uiso 1 1 calc R U
C23 C 0.31747(17) 1.03033(10) 0.21519(15) 0.0227(4) Uani 1 1 d . .
H23 H 0.2699 1.0447 0.2458 0.027 Uiso 1 1 calc R U
C24 C 0.29042(18) 1.04716(10) 0.12317(16) 0.0243(4) Uani 1 1 d . .
H24 H 0.2239 1.0727 0.0907 0.029 Uiso 1 1 calc R U
C25 C 0.3601(2) 1.02679(11) 0.07802(16) 0.0276(4) Uani 1 1 d . .
H25 H 0.3407 1.0379 0.0146 0.033 Uiso 1 1 calc R U
C26 C 0.45822(18) 0.99023(11) 0.12581(15) 0.0234(4) Uani 1 1 d . .
H26 H 0.5069 0.9772 0.0955 0.028 Uiso 1 1 calc R U
C27 C 0.63759(15) 0.90817(9) 0.39327(12) 0.0145(3) Uani 1 1 d . .
C28 C 0.66037(16) 0.95792(9) 0.45877(14) 0.0185(3) Uani 1 1 d . .
H28 H 0.6584 1.0025 0.4407 0.022 Uiso 1 1 calc R U
C29 C 0.68610(17) 0.94156(10) 0.55125(14) 0.0210(4) Uani 1 1 d . .
H29 H 0.7006 0.9754 0.5962 0.025 Uiso 1 1 calc R U
C30 C 0.69079(17) 0.87653(11) 0.57863(14) 0.0209(4) Uani 1 1 d . .
H30 H 0.7091 0.8662 0.6421 0.025 Uiso 1 1 calc R U
C31 C 0.66890(16) 0.82656(10) 0.51367(13) 0.0177(3) Uani 1 1 d . .
H31 H 0.6728 0.7821 0.5325 0.021 Uiso 1 1 calc R U
C32 C 0.64128(15) 0.84226(9) 0.42086(12) 0.0140(3) Uani 1 1 d . .
C33 C 0.48081(15) 0.73962(9) 0.32442(13) 0.0161(3) Uani 1 1 d . .
C34 C 0.37355(18) 0.76784(11) 0.27698(18) 0.0286(5) Uani 1 1 d . .
H34 H 0.3674 0.8084 0.2455 0.034 Uiso 1 1 calc R U
C35 C 0.27557(19) 0.73664(13) 0.2757(2) 0.0340(5) Uani 1 1 d . .
H35 H 0.2022 0.7557 0.2429 0.041 Uiso 1 1 calc R U
C36 C 0.2845(2) 0.67801(13) 0.32192(17) 0.0309(5) Uani 1 1 d . .
H36 H 0.2173 0.6569 0.3214 0.037 Uiso 1 1 calc R U
C37 C 0.3907(2) 0.64987(14) 0.36892(18) 0.0363(6) Uani 1 1 d . .
H37 H 0.3963 0.6096 0.4009 0.044 Uiso 1 1 calc R U
C38 C 0.48981(19) 0.68020(11) 0.36978(16) 0.0278(5) Uani 1 1 d . .
H38 H 0.5628 0.6603 0.4011 0.033 Uiso 1 1 calc R U
P1 P 0.95497(4) 0.87579(2) 0.15903(3) 0.01370(8) Uani 1 1 d . .
P2 P 1.01973(4) 0.88344(2) 0.36089(3) 0.01291(8) Uani 1 1 d . .
P3 P 0.60775(4) 0.91964(2) 0.27112(3) 0.01332(8) Uani 1 1 d . .
P4 P 0.60688(4) 0.78285(2) 0.32819(3) 0.01268(8) Uani 1 1 d . .
S1 S 0.79299(4) 0.85348(2) 0.07782(3) 0.01790(9) Uani 1 1 d . .
S2 S 0.90890(4) 0.86473(2) 0.42028(3) 0.01584(8) Uani 1 1 d . .
S3 S 0.94475(4) 0.75050(2) 0.25966(3) 0.01552(8) Uani 1 1 d . .
S4 S 0.73344(4) 0.95367(2) 0.23564(3) 0.01790(9) Uani 1 1 d . .
S5 S 0.57572(4) 0.81030(2) 0.12800(3) 0.01679(8) Uani 1 1 d . .
S6 S 0.73448(4) 0.72351(2) 0.33338(3) 0.01630(8) Uani 1 1 d . .

loop_
_atom_site_aniso_label
_atom_site_aniso_U_11
_atom_site_aniso_U_22
_atom_site_aniso_U_33
_atom_site_aniso_U_23
_atom_site_aniso_U_13
_atom_site_aniso_U_12
Hf1 0.01249(3) 0.00940(3) 0.01284(3) 0.00128(2) 0.00399(2) 0.00106(2)
C1 0.0154(7) 0.0094(7) 0.0157(8) 0.0015(6) 0.0061(6) 0.0002(6)
C2 0.0163(8) 0.0121(8) 0.0143(8) -0.0004(6) 0.0054(6) 0.0006(6)
C3 0.0177(8) 0.0153(8) 0.0149(8) 0.0010(6) 0.0064(6) -0.0010(6)
C4 0.0270(10) 0.0264(11) 0.0316(11) -0.0117(9) 0.0168(9) -0.0128(8)
C5 0.0272(11) 0.0376(13) 0.0379(13) -0.0096(10) 0.0207(10) -0.0122(9)
C6 0.0272(10) 0.0334(12) 0.0214(10) 0.0000(8) 0.0140(8) 0.0027(8)
C7 0.0294(10) 0.0265(11) 0.0217(10) -0.0079(8) 0.0083(8) 0.0016(8)
C8 0.0201(9) 0.0219(9) 0.0204(9) -0.0051(7) 0.0051(7) -0.0027(7)
C9 0.0157(8) 0.0112(8) 0.0212(9) 0.0022(6) 0.0076(7) 0.0012(6)
C10 0.0243(9) 0.0153(9) 0.0247(9) 0.0059(7) 0.0097(8) 0.0016(7)
C11 0.0260(10) 0.0107(8) 0.0363(11) 0.0064(8) 0.0119(9) 0.0014(7)
C12 0.0201(9) 0.0114(8) 0.0358(11) -0.0018(8) 0.0084(8) -0.0002(7)
C13 0.0177(8) 0.0144(8) 0.0247(9) -0.0015(7) 0.0066(7) -0.0002(6)
C14 0.0135(7) 0.0107(7) 0.0204(8) 0.0015(6) 0.0059(6) 0.0012(6)
C15 0.0145(7) 0.0140(8) 0.0183(8) 0.0018(6) 0.0037(6) 0.0006(6)
C16 0.0191(9) 0.0458(14) 0.0236(10) -0.0054(9) 0.0066(8) 0.0066(9)
C17 0.0165(10) 0.0611(18) 0.0376(13) -0.0092(12) 0.0068(9) 0.0101(10)
C18 0.0175(9) 0.0292(11) 0.0344(12) 0.0059(9) -0.0016(8) 0.0031(8)
C19 0.0231(10) 0.0412(13) 0.0202(10) 0.0128(9) 0.0007(8) -0.0048(9)
C20 0.0182(9) 0.0383(12) 0.0210(10) 0.0079(9) 0.0060(8) -0.0034(8)
C21 0.0157(8) 0.0119(8) 0.0211(9) 0.0024(6) 0.0051(7) 0.0024(6)
C22 0.0190(8) 0.0191(9) 0.0191(9) -0.0015(7) 0.0053(7) 0.0032(7)
C23 0.0189(9) 0.0223(10) 0.0247(10) -0.0039(8) 0.0061(7) 0.0031(7)
C24 0.0216(9) 0.0192(9) 0.0284(10) 0.0037(8) 0.0059(8) 0.0064(7)
C25 0.0295(11) 0.0268(11) 0.0252(10) 0.0106(8) 0.0094(9) 0.0108(9)
C26 0.0244(9) 0.0235(10) 0.0240(10) 0.0073(8) 0.0112(8) 0.0079(8)
C27 0.0128(7) 0.0139(8) 0.0162(8) 0.0003(6) 0.0052(6) 0.0006(6)
C28 0.0180(8) 0.0149(8) 0.0219(9) -0.0030(7) 0.0072(7) -0.0011(6)
C29 0.0205(9) 0.0215(9) 0.0200(9) -0.0063(7) 0.0069(7) -0.0022(7)
C30 0.0199(9) 0.0264(10) 0.0152(8) -0.0010(7) 0.0057(7) -0.0009(7)
C31 0.0169(8) 0.0184(9) 0.0172(8) 0.0015(7) 0.0059(7) -0.0003(7)
C32 0.0121(7) 0.0141(8) 0.0150(8) -0.0010(6) 0.0044(6) -0.0006(6)
C33 0.0152(8) 0.0167(8) 0.0160(8) -0.0028(6) 0.0059(6) -0.0029(6)
C34 0.0184(9) 0.0211(10) 0.0416(13) 0.0007(9) 0.0065(9) 0.0006(8)
C35 0.0163(9) 0.0342(13) 0.0487(15) -0.0110(11) 0.0099(9) -0.0026(8)
C36 0.0235(10) 0.0452(14) 0.0289(11) -0.0125(10) 0.0155(9) -0.0155(9)
C37 0.0329(12) 0.0411(14) 0.0341(13) 0.0116(11) 0.0121(10) -0.0144(11)
C38 0.0207(9) 0.0290(11) 0.0293(11) 0.0110(9) 0.0051(8) -0.0058(8)
P1 0.01475(19) 0.0115(2) 0.0147(2) 0.00219(16) 0.00564(16) -0.00003(15)
P2 0.01221(18) 0.01093(19) 0.0146(2) 0.00119(15) 0.00414(16) 0.00093(15)
P3 0.01260(18) 0.01095(19) 0.0155(2) 0.00144(15) 0.00450(16) 0.00200(15)
P4 0.01268(18) 0.01052(19) 0.01421(19) 0.00067(15) 0.00457(16) -0.00023(15)
S1 0.01591(19) 0.0205(2) 0.0150(2) 0.00294(16) 0.00363(16) -0.00084(16)
S2 0.01412(18) 0.0178(2) 0.01588(19) 0.00099(16) 0.00616(15) 0.00049(15)
S3 0.01762(19) 0.00892(18) 0.0211(2) 0.00202(15) 0.00869(16) 0.00206(15)
S4 0.01622(19) 0.0136(2) 0.0240(2) 0.00402(16) 0.00798(17) 0.00129(15)
S5 0.01553(19) 0.0194(2) 0.01350(19) -0.00207(16) 0.00362(15) -0.00055(16)
S6 0.01670(19) 0.01103(19) 0.0224(2) 0.00421(16) 0.00896(17) 0.00238(15)

loop_
_atom_type_symbol
_atom_type_description
_atom_type_scat_dispersion_real
_atom_type_scat_dispersion_imag
_atom_type_scat_source
C C 0.0033 0.0016 'International Tables Vol C Tables 4.2.6.8 and 6.1.1.4'
H H 0.0000 0.0000 'International Tables Vol C Tables 4.2.6.8 and 6.1.1.4'
P P 0.1023 0.0942 'International Tables Vol C Tables 4.2.6.8 and 6.1.1.4'
S S 0.1246 0.1234 'International Tables Vol C Tables 4.2.6.8 and 6.1.1.4'
Hf Hf -0.5830 6.1852 'International Tables Vol C Tables 4.2.6.8 and 6.1.1.4'

loop_
_geom_angle_atom_site_label_1
_geom_angle_atom_site_label_2
_geom_angle_atom_site_label_3
_geom_angle
C2 Hf1 C1 166.62(6)
C2 Hf1 S3 148.70(4)
C1 Hf1 S3 41.96(4)
C2 Hf1 S5 41.81(4)
C1 Hf1 S5 147.26(4)
S3 Hf1 S5 127.060(16)
C2 Hf1 S1 113.41(4)
C1 Hf1 S1 70.50(4)
S3 Hf1 S1 83.670(15)
S5 Hf1 S1 77.960(15)
C2 Hf1 S6 70.82(4)
C1 Hf1 S6 114.64(4)
S3 Hf1 S6 79.682(14)
S5 Hf1 S6 85.145(15)
S1 Hf1 S6 141.833(15)
C2 Hf1 S4 71.64(4)
C1 Hf1 S4 97.02(4)
S3 Hf1 S4 138.971(14)
S5 Hf1 S4 86.480(15)
S1 Hf1 S4 81.297(15)
S6 Hf1 S4 131.889(14)
C2 Hf1 S2 99.61(4)
C1 Hf1 S2 70.21(4)
S3 Hf1 S2 85.604(14)
S5 Hf1 S2 141.397(14)
S1 Hf1 S2 131.623(14)
S6 Hf1 S2 81.103(14)
S4 Hf1 S2 76.643(14)
C2 Hf1 P3 34.12(4)
C1 Hf1 P3 132.89(4)
S3 Hf1 P3 165.117(14)
S5 Hf1 P3 65.556(14)
S1 Hf1 P3 108.390(14)
S6 Hf1 P3 94.868(13)
S4 Hf1 P3 39.656(13)
S2 Hf1 P3 79.848(13)
C2 Hf1 P4 33.59(4)
C1 Hf1 P4 146.34(4)
S3 Hf1 P4 118.834(13)
S5 Hf1 P4 64.600(14)
S1 Hf1 P4 142.558(13)
S6 Hf1 P4 39.245(13)
S4 Hf1 P4 95.393(13)
S2 Hf1 P4 82.504(13)
P3 Hf1 P4 56.300(12)
C2 Hf1 P2 133.84(4)
C1 Hf1 P2 33.62(4)
S3 Hf1 P2 65.786(14)
S5 Hf1 P2 163.287(14)
S1 Hf1 P2 94.464(13)
S6 Hf1 P2 109.239(13)
S4 Hf1 P2 77.591(13)
S2 Hf1 P2 39.032(12)
P3 Hf1 P2 103.710(12)
P4 Hf1 P2 121.429(12)
C2 Hf1 P1 144.85(4)
C1 Hf1 P1 33.44(4)
S3 Hf1 P1 63.940(13)
S5 Hf1 P1 116.884(14)
S1 Hf1 P1 39.122(13)
S6 Hf1 P1 143.610(13)
S4 Hf1 P1 80.770(13)
S2 Hf1 P1 94.600(13)
P3 Hf1 P1 120.101(12)
P4 Hf1 P1 175.669(12)
P2 Hf1 P1 55.922(12)
P2 C1 P1 115.26(10)
P2 C1 S3 124.18(10)
P1 C1 S3 119.74(10)
P2 C1 Hf1 95.44(8)
P1 C1 Hf1 95.98(8)
S3 C1 Hf1 70.67(6)
P4 C2 P3 115.04(10)
P4 C2 S5 121.45(10)
P3 C2 S5 122.55(11)
P4 C2 Hf1 95.60(8)
P3 C2 Hf1 94.45(8)
S5 C2 Hf1 71.34(6)
C4 C3 C8 119.62(18)
C4 C3 P1 121.06(15)
C8 C3 P1 119.03(14)
C5 C4 C3 120.1(2)
C5 C4 H4 120.0
C3 C4 H4 120.0
C6 C5 C4 120.3(2)
C6 C5 H5 119.8
C4 C5 H5 119.8
C7 C6 C5 119.7(2)
C7 C6 H6 120.1
C5 C6 H6 120.1
C6 C7 C8 120.8(2)
C6 C7 H7 119.6
C8 C7 H7 119.6
C7 C8 C3 119.42(19)
C7 C8 H8 120.3
C3 C8 H8 120.3
C10 C9 C14 120.07(18)
C10 C9 P1 125.30(15)
C14 C9 P1 114.60(13)
C11 C10 C9 119.16(19)
C11 C10 H10 120.4
C9 C10 H10 120.4
C12 C11 C10 120.69(19)
C12 C11 H11 119.7
C10 C11 H11 119.7
C11 C12 C13 120.70(19)
C11 C12 H12 119.6
C13 C12 H12 119.7
C14 C13 C12 119.18(19)
C14 C13 H13 120.4
C12 C13 H13 120.4
C13 C14 C9 120.20(17)
C13 C14 P2 124.44(15)
C9 C14 P2 115.35(13)
C20 C15 C16 119.55(18)
C20 C15 P2 122.17(15)
C16 C15 P2 118.25(15)
C15 C16 C17 119.9(2)
C15 C16 H16 120.0
C17 C16 H16 120.0
C18 C17 C16 120.3(2)
C18 C17 H17 119.9
C16 C17 H17 119.9
C19 C18 C17 119.9(2)
C19 C18 H18 120.0
C17 C18 H18 120.0
C18 C19 C20 120.4(2)
C18 C19 H19 119.8
C20 C19 H19 119.8
C15 C20 C19 119.9(2)
C15 C20 H20 120.0
C19 C20 H20 120.0
C22 C21 C26 119.79(17)
C22 C21 P3 123.70(15)
C26 C21 P3 116.35(15)
C21 C22 C23 119.82(19)
C21 C22 H22 120.1
C23 C22 H22 120.1
C24 C23 C22 120.15(19)
C24 C23 H23 119.9
C22 C23 H23 119.9
C23 C24 C25 120.31(19)
C23 C24 H24 119.8
C25 C24 H24 119.8
C26 C25 C24 119.9(2)
C26 C25 H25 120.1
C24 C25 H25 120.1
C25 C26 C21 120.03(19)
C25 C26 H26 120.0
C21 C26 H26 120.0
C28 C27 C32 120.01(17)
C28 C27 P3 125.43(15)
C32 C27 P3 114.51(13)
C27 C28 C29 119.10(18)
C27 C28 H28 120.5
C29 C28 H28 120.5
C30 C29 C28 120.90(18)
C30 C29 H29 119.5
C28 C29 H29 119.5
C31 C30 C29 120.30(18)
C31 C30 H30 119.9
C29 C30 H30 119.9
C30 C31 C32 119.38(18)
C30 C31 H31 120.3
C32 C31 H31 120.3
C31 C32 C27 120.30(17)
C31 C32 P4 124.41(14)
C27 C32 P4 115.28(13)
C38 C33 C34 120.15(19)
C38 C33 P4 121.11(15)
C34 C33 P4 118.71(16)
C35 C34 C33 119.8(2)
C35 C34 H34 120.1
C33 C34 H34 120.1
C36 C35 C34 120.1(2)
C36 C35 H35 120.0
C34 C35 H35 120.0
C37 C36 C35 120.3(2)
C37 C36 H36 119.9
C35 C36 H36 119.9
C36 C37 C38 120.3(2)
C36 C37 H37 119.8
C38 C37 H37 119.8
C33 C38 C37 119.3(2)
C33 C38 H38 120.3
C37 C38 H38 120.3
C1 P1 C3 116.62(9)
C1 P1 C9 97.74(9)
C3 P1 C9 109.25(9)
C1 P1 S1 104.59(6)
C3 P1 S1 111.34(7)
C9 P1 S1 116.86(6)
C1 P1 Hf1 50.58(6)
C3 P1 Hf1 148.74(6)
C9 P1 Hf1 101.24(6)
S1 P1 Hf1 57.848(18)
C1 P2 C15 117.32(9)
C1 P2 C14 97.03(8)
C15 P2 C14 106.05(8)
C1 P2 S2 107.05(6)
C15 P2 S2 110.45(7)
C14 P2 S2 118.85(6)
C1 P2 Hf1 50.94(6)
C15 P2 Hf1 152.45(6)
C14 P2 Hf1 100.50(6)
S2 P2 Hf1 60.880(17)
C2 P3 C21 116.49(9)
C2 P3 C27 97.55(9)
C21 P3 C27 110.13(9)
C2 P3 S4 106.91(7)
C21 P3 S4 107.46(7)
C27 P3 S4 118.47(6)
C2 P3 Hf1 51.43(6)
C21 P3 Hf1 146.97(7)
C27 P3 Hf1 102.35(6)
S4 P3 Hf1 59.546(18)
C2 P4 C33 116.64(9)
C2 P4 C32 97.50(9)
C33 P4 C32 106.68(8)
C2 P4 S6 106.04(6)
C33 P4 S6 113.30(7)
C32 P4 S6 115.98(6)
C2 P4 Hf1 50.81(6)
C33 P4 Hf1 151.74(6)
C32 P4 Hf1 100.50(6)
S6 P4 Hf1 59.066(17)
P1 S1 Hf1 83.03(2)
P2 S2 Hf1 80.09(2)
C1 S3 Hf1 67.37(6)
P3 S4 Hf1 80.80(2)
C2 S5 Hf1 66.85(6)
P4 S6 Hf1 81.69(2)

loop_
_geom_bond_atom_site_label_1
_geom_bond_atom_site_label_2
_geom_bond_distance
Hf1 C2 2.4282(18)
Hf1 C1 2.4374(18)
Hf1 S3 2.4919(4)
Hf1 S5 2.5020(5)
Hf1 S1 2.6764(5)
Hf1 S6 2.7030(4)
Hf1 S4 2.7039(5)
Hf1 S2 2.7712(5)
Hf1 P3 3.0963(5)
Hf1 P4 3.1182(5)
Hf1 P2 3.1248(5)
Hf1 P1 3.1379(5)
C1 P2 1.7381(19)
C1 P1 1.7386(18)
C1 S3 1.7657(18)
C2 P4 1.7335(19)
C2 P3 1.7420(19)
C2 S5 1.7607(19)
C3 C4 1.389(3)
C3 C8 1.396(3)
C3 P1 1.7908(19)
C4 C5 1.385(3)
C4 H4 0.9500
C5 C6 1.382(3)
C5 H5 0.9500
C6 C7 1.378(3)
C6 H6 0.9500
C7 C8 1.388(3)
C7 H7 0.9500
C8 H8 0.9500
C9 C10 1.397(3)
C9 C14 1.405(3)
C9 P1 1.8081(19)
C10 C11 1.391(3)
C10 H10 0.9500
C11 C12 1.384(3)
C11 H11 0.9500
C12 C13 1.393(3)
C12 H12 0.9500
C13 C14 1.393(3)
C13 H13 0.9500
C14 P2 1.8180(18)
C15 C20 1.385(3)
C15 C16 1.389(3)
C15 P2 1.8105(19)
C16 C17 1.390(3)
C16 H16 0.9500
C17 C18 1.381(4)
C17 H17 0.9500
C18 C19 1.371(4)
C18 H18 0.9500
C19 C20 1.394(3)
C19 H19 0.9500
C20 H20 0.9500
C21 C22 1.390(3)
C21 C26 1.403(3)
C21 P3 1.7991(18)
C22 C23 1.397(3)
C22 H22 0.9500
C23 C24 1.385(3)
C23 H23 0.9500
C24 C25 1.391(3)
C24 H24 0.9500
C25 C26 1.388(3)
C25 H25 0.9500
C26 H26 0.9500
C27 C28 1.389(3)
C27 C32 1.407(3)
C27 P3 1.8101(19)
C28 C29 1.392(3)
C28 H28 0.9500
C29 C30 1.389(3)
C29 H29 0.9500
C30 C31 1.388(3)
C30 H30 0.9500
C31 C32 1.390(3)
C31 H31 0.9500
C32 P4 1.8064(19)
C33 C38 1.387(3)
C33 C34 1.391(3)
C33 P4 1.8028(19)
C34 C35 1.386(3)
C34 H34 0.9500
C35 C36 1.379(4)
C35 H35 0.9500
C36 C37 1.378(4)
C36 H36 0.9500
C37 C38 1.394(3)
C37 H37 0.9500
C38 H38 0.9500
P1 S1 1.9947(7)
P2 S2 1.9977(6)
P3 S4 2.0017(6)
P4 S6 1.9936(6)
